data_2240689
loop_
_publ_author_name
'Mohamed, Shaaban K.'
'Mague, Joel T.'
'Akkurt, Mehmet'
'Abdelhamid, Antar A.'
'Albayati, Mustafa R.'

_publ_section_title
;
 Crystal structure of
 1-{3-acetyl-2-(4-chlorophenyl)-6-hydroxy-4-[(2-hydroxypropyl)amino]-6-methylcyclohex-3-en-1-yl}ethanone
;
_journal_coeditor_code XU5848
_journal_issue 5
_journal_name_full 'Acta Crystallographica Section E'
_journal_page_first o369
_journal_page_last o370
_journal_paper_doi 10.1107/S2056989015008191
_journal_volume 71
_journal_year 2015
_chemical_formula_iupac 'C20 H26 Cl N O4'
_chemical_formula_moiety 'C20 H26 Cl N O4'
_chemical_formula_sum 'C20 H26 Cl N O4'
_chemical_formula_weight 379.87
_chemical_name_systematic
1-{3-Acetyl-2-(4-chlorophenyl)-6-hydroxy-4-[(2-hydroxypropyl)amino]-6-methylcyclohex-3-en-1-yl}ethanone
_space_group_crystal_system monoclinic
_space_group_IT_number 4
_space_group_name_Hall 'P 2yb'
_space_group_name_H-M_alt 'P 1 21 1'
_symmetry_space_group_name_Hall 'P 2yb'
_symmetry_space_group_name_H-M 'P 1 21 1'
_atom_sites_solution_hydrogens geom
_atom_sites_solution_primary direct
_atom_sites_solution_secondary difmap
_audit_creation_method SHELXL-2014/6
_cell_angle_alpha 90
_cell_angle_beta 92.815(2)
_cell_angle_gamma 90
_cell_formula_units_Z 2
_cell_length_a 5.5490(2)
_cell_length_b 8.7759(3)
_cell_length_c 19.4428(6)
_cell_measurement_reflns_used 5259
_cell_measurement_temperature 150(2)
_cell_measurement_theta_max 72.4253
_cell_measurement_theta_min 4.5539
_cell_volume 945.67(6)
_computing_cell_refinement
;
<i>SAINT</i> (Bruker, 2014)
;
_computing_data_collection
;
<i>APEX2</i> (Bruker, 2014)
;
_computing_data_reduction
;
<i>SAINT</i> (Bruker, 2014)
;
_computing_molecular_graphics
;
<i>DIAMOND</i> (Brandenburg & Putz, 2012)
;
_computing_publication_material
;
<i>SHELXTL</i> (Sheldrick, 2008)
;
_computing_structure_refinement
;
<i>SHELXL2014</i> (Sheldrick, 2015b)
;
_computing_structure_solution
;
<i>SHELXT</i> (Sheldrick, 2015a)
;
_diffrn_ambient_temperature 150(2)
_diffrn_detector_area_resol_mean 10.4167
_diffrn_measured_fraction_theta_full 0.985
_diffrn_measured_fraction_theta_max 0.983
_diffrn_measurement_device_type 'Bruker D8 VENTURE PHOTON 100 CMOS'
_diffrn_measurement_method '\w scans'
_diffrn_radiation_monochromator mirror
_diffrn_radiation_type CuK\a
_diffrn_radiation_wavelength 1.54178
_diffrn_reflns_limit_h_max 6
_diffrn_reflns_limit_h_min -6
_diffrn_reflns_limit_k_max 10
_diffrn_reflns_limit_k_min -10
_diffrn_reflns_limit_l_max 24
_diffrn_reflns_limit_l_min -24
_diffrn_reflns_number 7079
_diffrn_reflns_theta_full 68.000
_diffrn_reflns_theta_max 72.478
_diffrn_reflns_theta_min 4.554
_exptl_absorpt_coefficient_mu 1.980
_exptl_absorpt_correction_T_max 0.97
_exptl_absorpt_correction_T_min 0.63
_exptl_absorpt_correction_type multi-scan
_exptl_absorpt_process_details
;
(<i>SADABS</i>; Bruker, 2014)
;
_exptl_crystal_colour colourless
_exptl_crystal_density_diffrn 1.323
_exptl_crystal_density_method 'not measured'
_exptl_crystal_description plate
_exptl_crystal_F_000 404
_exptl_crystal_size_max 0.255
_exptl_crystal_size_mid 0.180
_exptl_crystal_size_min 0.015
_refine_diff_density_max 0.393
_refine_diff_density_min -0.377
_refine_ls_abs_structure_details
;
The crystal is a non-merohedral twin with each component being
a racemic twin as well.
;
_refine_ls_abs_structure_Flack 0.033(15)
_refine_ls_extinction_method none
_refine_ls_goodness_of_fit_ref 1.056
_refine_ls_hydrogen_treatment constr
_refine_ls_matrix_type full
_refine_ls_number_parameters 242
_refine_ls_number_reflns 7079
_refine_ls_number_restraints 1
_refine_ls_restrained_S_all 1.056
_refine_ls_R_factor_all 0.0680
_refine_ls_R_factor_gt 0.0589
_refine_ls_shift/su_max 0.001
_refine_ls_shift/su_mean 0.000
_refine_ls_structure_factor_coef Fsqd
_refine_ls_weighting_details 'w=1/[\s^2^(Fo^2^)+(0.0693P)^2^+0.3038P] where P=(Fo^2^+2Fc^2^)/3'
_refine_ls_weighting_scheme calc
_refine_ls_wR_factor_gt 0.1398
_refine_ls_wR_factor_ref 0.1443
_reflns_number_gt 6072
_reflns_number_total 7079
_reflns_threshold_expression 'I > 2\s(I)'
_cod_data_source_file xu5848sup1.cif
_cod_data_source_block I
_cod_database_code 2240689
_shelx_space_group_comment
;
The symmetry employed for this shelxl refinement is uniquely defined
by the following loop, which should always be used as a source of
symmetry information in preference to the above space-group names.
They are only intended as comments.
;
_shelx_estimated_absorpt_t_min 0.632
_shelx_estimated_absorpt_t_max 0.971
_shelxl_version_number 2014/6

loop_
_symmetry_equiv_pos_as_xyz
'x, y, z'
'-x, y+1/2, -z'

loop_
_atom_site_type_symbol
_atom_site_label
_atom_site_fract_x
_atom_site_fract_y
_atom_site_fract_z
_atom_site_U_iso_or_equiv
_atom_site_adp_type
_atom_site_calc_flag
_atom_site_occupancy
Cl Cl1 0.6307(4) 0.0955(2) 1.00356(9) 0.0579(6) Uani d 1
O O1 1.1051(7) 0.7167(5) 0.8132(2) 0.0376(11) Uani d 1
O O2 0.8526(6) 0.7591(5) 0.6729(2) 0.0320(10) Uani d 1
H H2A 0.8220 0.8176 0.6394 0.038 Uiso d 1
O O3 0.2467(7) 0.4376(5) 0.4451(2) 0.0332(10) Uani d 1
H H3A 0.2914 0.5269 0.4366 0.040 Uiso d 1
O O4 0.6555(7) 0.2231(5) 0.6072(2) 0.0341(10) Uani d 1
N N1 0.3747(8) 0.4595(7) 0.5929(2) 0.0312(12) Uani d 1
H H1B 0.4164 0.3602 0.5871 0.037 Uiso d 1
C C1 0.7897(9) 0.4895(7) 0.7530(3) 0.0248(12) Uani d 1
H H1 0.9672 0.4963 0.7468 0.030 Uiso calc 1
C C2 0.7024(9) 0.6487(6) 0.7741(3) 0.0251(12) Uani d 1
H H2 0.5523 0.6351 0.7998 0.030 Uiso calc 1
C C3 0.6400(9) 0.7509(7) 0.7111(3) 0.0264(13) Uani d 1
C C4 0.4393(9) 0.6728(7) 0.6691(3) 0.0282(13) Uani d 1
H H4A 0.2917 0.6734 0.6957 0.034 Uiso calc 1
H H4B 0.4045 0.7322 0.6265 0.034 Uiso calc 1
C C5 0.4944(10) 0.5119(8) 0.6498(3) 0.0288(14) Uani d 1
C C6 0.6716(9) 0.4266(7) 0.6858(3) 0.0256(12) Uani d 1
C C7 0.7523(10) 0.3846(7) 0.8148(3) 0.0255(12) Uani d 1
C C8 0.5421(11) 0.3006(8) 0.8207(3) 0.0337(14) Uani d 1
H H8 0.4212 0.3047 0.7845 0.040 Uiso calc 1
C C9 0.5031(12) 0.2112(8) 0.8778(3) 0.0385(15) Uani d 1
H H9 0.3601 0.1523 0.8802 0.046 Uiso calc 1
C C10 0.6767(12) 0.2094(8) 0.9311(3) 0.0390(16) Uani d 1
C C11 0.8864(12) 0.2898(8) 0.9274(3) 0.0407(17) Uani d 1
H H11 1.0056 0.2856 0.9641 0.049 Uiso calc 1
C C12 0.9244(11) 0.3778(8) 0.8695(3) 0.0361(15) Uani d 1
H H12 1.0699 0.4341 0.8670 0.043 Uiso calc 1
C C13 0.8910(10) 0.7249(7) 0.8224(3) 0.0292(13) Uani d 1
C C14 0.8022(13) 0.8077(9) 0.8835(3) 0.0424(17) Uani d 1
H H14A 0.7646 0.7340 0.9193 0.064 Uiso calc 1
H H14B 0.6566 0.8654 0.8698 0.064 Uiso calc 1
H H14C 0.9274 0.8778 0.9016 0.064 Uiso calc 1
C C15 0.5570(10) 0.9097(8) 0.7316(3) 0.0342(14) Uani d 1
H H15A 0.6861 0.9602 0.7592 0.051 Uiso calc 1
H H15B 0.4131 0.9011 0.7586 0.051 Uiso calc 1
H H15C 0.5183 0.9698 0.6900 0.051 Uiso calc 1
C C16 0.1783(11) 0.5437(8) 0.5557(3) 0.0362(15) Uani d 1
H H16A 0.2408 0.6421 0.5392 0.043 Uiso calc 1
H H16B 0.0486 0.5657 0.5875 0.043 Uiso calc 1
C C17 0.0785(11) 0.4540(9) 0.4965(3) 0.0403(17) Uani d 1
H H17 0.0439 0.3496 0.5140 0.048 Uiso calc 1
C C18 -0.1597(10) 0.5198(8) 0.4682(3) 0.0367(15) Uani d 1
H H18A -0.1334 0.6231 0.4510 0.055 Uiso calc 1
H H18B -0.2745 0.5234 0.5049 0.055 Uiso calc 1
H H18C -0.2249 0.4554 0.4305 0.055 Uiso calc 1
C C19 0.7529(10) 0.2866(7) 0.6595(3) 0.0278(13) Uani d 1
C C20 0.9775(10) 0.2105(8) 0.6928(3) 0.0302(13) Uani d 1
H H20A 0.9942 0.1077 0.6739 0.045 Uiso calc 1
H H20B 0.9617 0.2042 0.7427 0.045 Uiso calc 1
H H20C 1.1205 0.2709 0.6831 0.045 Uiso calc 1

loop_
_atom_site_aniso_label
_atom_site_aniso_U_11
_atom_site_aniso_U_22
_atom_site_aniso_U_33
_atom_site_aniso_U_12
_atom_site_aniso_U_13
_atom_site_aniso_U_23
Cl1 0.0853(14) 0.0563(11) 0.0340(8) 0.0254(10) 0.0201(8) 0.0185(9)
O1 0.025(2) 0.048(3) 0.039(2) -0.007(2) -0.0011(17) -0.002(2)
O2 0.0218(19) 0.039(3) 0.035(2) 0.0045(18) 0.0055(16) 0.009(2)
O3 0.028(2) 0.040(3) 0.032(2) 0.001(2) -0.0011(16) -0.002(2)
O4 0.034(2) 0.039(3) 0.029(2) 0.003(2) -0.0077(16) -0.004(2)
N1 0.023(2) 0.044(3) 0.026(2) 0.006(2) -0.0041(18) -0.001(2)
C1 0.018(2) 0.030(3) 0.026(3) 0.000(2) -0.002(2) -0.003(2)
C2 0.018(2) 0.030(3) 0.027(3) 0.000(2) 0.003(2) 0.001(3)
C3 0.020(3) 0.031(3) 0.029(3) 0.001(2) 0.003(2) 0.005(3)
C4 0.019(3) 0.038(4) 0.027(3) 0.002(2) 0.000(2) 0.004(3)
C5 0.020(3) 0.047(4) 0.020(3) 0.002(3) 0.004(2) 0.002(3)
C6 0.020(2) 0.032(3) 0.025(3) 0.001(2) -0.001(2) 0.005(3)
C7 0.026(3) 0.027(3) 0.023(3) 0.008(2) -0.002(2) 0.000(2)
C8 0.028(3) 0.040(4) 0.032(3) 0.003(3) -0.001(2) 0.011(3)
C9 0.038(3) 0.036(4) 0.042(4) 0.007(3) 0.007(3) 0.013(3)
C10 0.049(4) 0.041(4) 0.028(3) 0.014(3) 0.010(3) 0.002(3)
C11 0.052(4) 0.041(4) 0.028(3) 0.012(3) -0.011(3) 0.001(3)
C12 0.036(3) 0.043(4) 0.029(3) -0.001(3) -0.007(2) 0.000(3)
C13 0.029(3) 0.030(3) 0.028(3) -0.005(3) -0.001(2) 0.006(3)
C14 0.048(4) 0.045(4) 0.034(3) -0.001(3) 0.002(3) -0.009(3)
C15 0.029(3) 0.038(4) 0.036(3) 0.007(3) 0.003(2) 0.007(3)
C16 0.027(3) 0.046(4) 0.035(3) 0.011(3) -0.008(2) -0.001(3)
C17 0.029(3) 0.057(5) 0.034(3) 0.006(3) 0.000(3) 0.008(3)
C18 0.022(3) 0.049(4) 0.039(4) -0.002(3) -0.003(2) 0.008(3)
C19 0.025(3) 0.036(3) 0.022(3) 0.000(3) 0.001(2) 0.001(3)
C20 0.025(3) 0.035(3) 0.030(3) 0.003(3) 0.001(2) -0.003(3)

loop_
_atom_type_symbol
_atom_type_description
_atom_type_scat_dispersion_real
_atom_type_scat_dispersion_imag
_atom_type_scat_source
C C 0.0181 0.0091 'International Tables Vol C Tables 4.2.6.8 and 6.1.1.4'
H H 0.0000 0.0000 'International Tables Vol C Tables 4.2.6.8 and 6.1.1.4'
O O 0.0492 0.0322 'International Tables Vol C Tables 4.2.6.8 and 6.1.1.4'
Cl Cl 0.3639 0.7018 'International Tables Vol C Tables 4.2.6.8 and 6.1.1.4'
N N 0.0311 0.0180 'International Tables Vol C Tables 4.2.6.8 and 6.1.1.4'

loop_
_geom_angle_atom_site_label_1
_geom_angle_atom_site_label_2
_geom_angle_atom_site_label_3
_geom_angle
C3 O2 H2A 107.1
C17 O3 H3A 104.9
C5 N1 C16 123.8(6)
C5 N1 H1B 108.2
C16 N1 H1B 127.2
C6 C1 C7 112.5(5)
C6 C1 C2 115.2(5)
C7 C1 C2 106.1(4)
C6 C1 H1 107.6
C7 C1 H1 107.6
C2 C1 H1 107.6
C13 C2 C1 110.3(4)
C13 C2 C3 110.7(5)
C1 C2 C3 112.2(5)
C13 C2 H2 107.8
C1 C2 H2 107.8
C3 C2 H2 107.8
O2 C3 C4 110.3(5)
O2 C3 C15 111.0(5)
C4 C3 C15 109.3(5)
O2 C3 C2 106.4(4)
C4 C3 C2 107.2(5)
C15 C3 C2 112.6(5)
C5 C4 C3 114.2(5)
C5 C4 H4A 108.7
C3 C4 H4A 108.7
C5 C4 H4B 108.7
C3 C4 H4B 108.7
H4A C4 H4B 107.6
N1 C5 C6 122.5(6)
N1 C5 C4 115.5(5)
C6 C5 C4 121.8(5)
C5 C6 C19 120.8(5)
C5 C6 C1 119.7(6)
C19 C6 C1 119.4(5)
C8 C7 C12 117.4(6)
C8 C7 C1 121.9(5)
C12 C7 C1 120.5(5)
C9 C8 C7 122.1(6)
C9 C8 H8 118.9
C7 C8 H8 118.9
C10 C9 C8 118.5(6)
C10 C9 H9 120.7
C8 C9 H9 120.7
C11 C10 C9 121.2(6)
C11 C10 Cl1 119.7(5)
C9 C10 Cl1 119.0(5)
C10 C11 C12 119.6(6)
C10 C11 H11 120.2
C12 C11 H11 120.2
C11 C12 C7 121.0(6)
C11 C12 H12 119.5
C7 C12 H12 119.5
O1 C13 C14 120.7(5)
O1 C13 C2 122.0(5)
C14 C13 C2 117.3(5)
C13 C14 H14A 109.5
C13 C14 H14B 109.5
H14A C14 H14B 109.5
C13 C14 H14C 109.5
H14A C14 H14C 109.5
H14B C14 H14C 109.5
C3 C15 H15A 109.5
C3 C15 H15B 109.5
H15A C15 H15B 109.5
C3 C15 H15C 109.5
H15A C15 H15C 109.5
H15B C15 H15C 109.5
N1 C16 C17 110.7(5)
N1 C16 H16A 109.5
C17 C16 H16A 109.5
N1 C16 H16B 109.5
C17 C16 H16B 109.5
H16A C16 H16B 108.1
O3 C17 C16 111.8(5)
O3 C17 C18 112.2(5)
C16 C17 C18 111.4(6)
O3 C17 H17 107.0
C16 C17 H17 107.0
C18 C17 H17 107.0
C17 C18 H18A 109.5
C17 C18 H18B 109.5
H18A C18 H18B 109.5
C17 C18 H18C 109.5
H18A C18 H18C 109.5
H18B C18 H18C 109.5
O4 C19 C6 123.1(5)
O4 C19 C20 117.2(5)
C6 C19 C20 119.6(5)
C19 C20 H20A 109.5
C19 C20 H20B 109.5
H20A C20 H20B 109.5
C19 C20 H20C 109.5
H20A C20 H20C 109.5
H20B C20 H20C 109.5

loop_
_geom_bond_atom_site_label_1
_geom_bond_atom_site_label_2
_geom_bond_distance
Cl1 C10 1.756(7)
O1 C13 1.212(7)
O2 C3 1.427(6)
O2 H2A 0.8400
O3 C17 1.407(7)
O3 H3A 0.8404
O4 C19 1.257(7)
N1 C5 1.342(7)
N1 C16 1.477(7)
N1 H1B 0.9100
C1 C6 1.534(7)
C1 C7 1.537(8)
C1 C2 1.541(8)
C1 H1 1.0000
C2 C13 1.526(7)
C2 C3 1.543(8)
C2 H2 1.0000
C3 C4 1.513(8)
C3 C15 1.526(9)
C4 C5 1.497(9)
C4 H4A 0.9900
C4 H4B 0.9900
C5 C6 1.396(8)
C6 C19 1.414(9)
C7 C8 1.389(8)
C7 C12 1.394(8)
C8 C9 1.385(9)
C8 H8 0.9500
C9 C10 1.381(9)
C9 H9 0.9500
C10 C11 1.366(10)
C11 C12 1.390(9)
C11 H11 0.9500
C12 H12 0.9500
C13 C14 1.497(9)
C14 H14A 0.9800
C14 H14B 0.9800
C14 H14C 0.9800
C15 H15A 0.9800
C15 H15B 0.9800
C15 H15C 0.9800
C16 C17 1.480(9)
C16 H16A 0.9900
C16 H16B 0.9900
C17 C18 1.521(8)
C17 H17 1.0000
C18 H18A 0.9800
C18 H18B 0.9800
C18 H18C 0.9800
C19 C20 1.530(8)
C20 H20A 0.9800
C20 H20B 0.9800
C20 H20C 0.9800

loop_
_geom_hbond_atom_site_label_D
_geom_hbond_atom_site_label_H
_geom_hbond_atom_site_label_A
_geom_hbond_site_symmetry_A
_geom_hbond_distance_DH
_geom_hbond_distance_HA
_geom_hbond_distance_DA
_geom_hbond_angle_DHA
_geom_hbond_publ_flag
O2 H2A O3 2_656 0.84 1.97 2.811(6) 174 yes
O3 H3A O4 2_656 0.84 1.95 2.768(6) 164 yes
N1 H1B O4 . 0.91 1.82 2.601(7) 142 yes
C2 H2 O1 1_455 1.00 2.61 3.488(6) 147 yes
C4 H4A O1 1_455 0.99 2.58 3.456(7) 147 yes
C4 H4A O2 1_455 0.99 2.57 3.347(6) 136 yes
C14 H14A Cl1 2_657 0.98 2.98 3.818(7) 145 yes
C15 H15B O1 1_455 0.98 2.62 3.473(8) 146 yes

loop_
_geom_torsion_atom_site_label_1
_geom_torsion_atom_site_label_2
_geom_torsion_atom_site_label_3
_geom_torsion_atom_site_label_4
_geom_torsion
C6 C1 C2 C13 -157.7(5)
C7 C1 C2 C13 77.1(5)
C6 C1 C2 C3 -33.8(6)
C7 C1 C2 C3 -159.0(4)
C13 C2 C3 O2 66.3(6)
C1 C2 C3 O2 -57.4(6)
C13 C2 C3 C4 -175.7(4)
C1 C2 C3 C4 60.7(6)
C13 C2 C3 C15 -55.5(6)
C1 C2 C3 C15 -179.1(5)
O2 C3 C4 C5 61.4(6)
C15 C3 C4 C5 -176.4(5)
C2 C3 C4 C5 -54.1(6)
C16 N1 C5 C6 176.8(6)
C16 N1 C5 C4 -7.7(8)
C3 C4 C5 N1 -154.8(5)
C3 C4 C5 C6 20.7(7)
N1 C5 C6 C19 7.2(9)
C4 C5 C6 C19 -168.0(5)
N1 C5 C6 C1 -176.1(5)
C4 C5 C6 C1 8.7(8)
C7 C1 C6 C5 120.3(6)
C2 C1 C6 C5 -1.5(8)
C7 C1 C6 C19 -63.0(7)
C2 C1 C6 C19 175.2(5)
C6 C1 C7 C8 -34.3(7)
C2 C1 C7 C8 92.5(6)
C6 C1 C7 C12 149.6(5)
C2 C1 C7 C12 -83.6(6)
C12 C7 C8 C9 -0.9(9)
C1 C7 C8 C9 -177.1(6)
C7 C8 C9 C10 1.8(10)
C8 C9 C10 C11 -2.1(10)
C8 C9 C10 Cl1 -179.6(5)
C9 C10 C11 C12 1.4(10)
Cl1 C10 C11 C12 178.9(5)
C10 C11 C12 C7 -0.4(10)
C8 C7 C12 C11 0.1(9)
C1 C7 C12 C11 176.5(6)
C1 C2 C13 O1 41.0(7)
C3 C2 C13 O1 -83.7(7)
C1 C2 C13 C14 -137.3(6)
C3 C2 C13 C14 98.0(6)
C5 N1 C16 C17 -178.4(6)
N1 C16 C17 O3 -67.3(7)
N1 C16 C17 C18 166.3(5)
C5 C6 C19 O4 -7.9(9)
C1 C6 C19 O4 175.4(5)
C5 C6 C19 C20 168.7(5)
C1 C6 C19 C20 -7.9(8)

_cod_database_fobs_code 2240689
